data_4112499
loop_
_publ_author_name
'Hidetoshi Kawai'
'Ryo Katoono'
'Kouki Nishimura'
'Shunsuke Matsuda'
'Kenshu Fujiwara'
'Takashi Tsuji'
'Takanori Suzuki'

_publ_section_title
;
 Positive Homotropic Allosteric Binding of Benzenediols in a
 Hydrindacene-Based Exoditopic Receptor: Cooperativity in Amide Hydrogen
 Bonding
;
_journal_name_full 'Journal of the American Chemical Society'
_journal_page_first 5034
_journal_page_last 5035
_journal_paper_doi 10.1021/ja049336p
_journal_volume 126
_journal_year 2004
_chemical_formula_moiety 'C64 H60 N2 O10 '
_chemical_formula_sum 'C64 H60 N2 O10'
_chemical_formula_weight 1017.19
_space_group_IT_number 14
_symmetry_cell_setting monoclinic
_symmetry_Int_Tables_number 14
_symmetry_space_group_name_Hall '-P 2yn'
_symmetry_space_group_name_H-M 'P 1 21/n 1'
_cell_angle_alpha 90
_cell_angle_beta 102.408(7)
_cell_angle_gamma 90
_cell_formula_units_Z 2
_cell_length_a 8.337(3)
_cell_length_b 19.963(7)
_cell_length_c 15.750(6)
_cell_measurement_reflns_used 6269
_cell_measurement_temperature 173.1
_cell_measurement_theta_max 27.5
_cell_measurement_theta_min 3.2
_cell_volume 2560.1(16)
_computing_cell_refinement CRYSTALCLEAR
_computing_data_collection CRYSTALCLEAR
_computing_data_reduction 'teXsan Ver. 1.11'
_computing_publication_material 'teXsan Ver. 1.11'
_computing_structure_refinement 'teXsan Ver. 1.10'
_computing_structure_solution SIR92
_diffrn_detector_area_resol_mean 14.62
_diffrn_measured_fraction_theta_full 3.9287
_diffrn_measured_fraction_theta_max 3.9287
_diffrn_measurement_device_type 'Rigaku/MSC Mercury CCD'
_diffrn_measurement_method \w
_diffrn_radiation_type 'Mo K\a'
_diffrn_radiation_wavelength 0.7107
_diffrn_reflns_av_R_equivalents 0.046
_diffrn_reflns_limit_h_max 10
_diffrn_reflns_limit_h_min -8
_diffrn_reflns_limit_k_max 25
_diffrn_reflns_limit_k_min -25
_diffrn_reflns_limit_l_max 19
_diffrn_reflns_limit_l_min -20
_diffrn_reflns_number 352
_diffrn_reflns_theta_full 27.48
_diffrn_reflns_theta_max 27.48
_exptl_absorpt_coefficient_mu 0.089
_exptl_absorpt_correction_T_max 0.991
_exptl_absorpt_correction_T_min 0.991
_exptl_absorpt_correction_type none
_exptl_crystal_colour Colorless
_exptl_crystal_density_diffrn 1.320
_exptl_crystal_description Block
_exptl_crystal_size_max 0.350
_exptl_crystal_size_mid 0.150
_exptl_crystal_size_min 0.100
_refine_diff_density_max 0.32
_refine_diff_density_min -0.24
_refine_ls_extinction_method none
_refine_ls_goodness_of_fit_ref 1.336
_refine_ls_hydrogen_treatment noref
_refine_ls_number_parameters 343
_refine_ls_number_reflns 2765
_refine_ls_R_factor_gt 0.0510
_refine_ls_shift/su_max 0.0001
_refine_ls_structure_factor_coef F
_refine_ls_weighting_details 'w = 1/[\s^2^(Fo) + 0.00063|Fo|^2^]'
_refine_ls_weighting_scheme calc
_refine_ls_wR_factor_ref 0.0602
_reflns_number_gt 2765
_reflns_number_total 5652
_reflns_threshold_expression F^2^>3.0\s(F^2^)
_cod_data_source_file ja049336psi20040308_084135.cif
_cod_data_source_block '_010710'
_cod_original_cell_volume 2559(1)
_cod_original_formula_sum 'C64 H60 N2 O10 '
_cod_database_code 4112499

loop_
_symmetry_equiv_pos_as_xyz
x,y,z
1/2-x,1/2+y,1/2-z
-x,-y,-z
1/2+x,1/2-y,1/2+z

loop_
_atom_site_label
_atom_site_type_symbol
_atom_site_fract_x
_atom_site_fract_y
_atom_site_fract_z
_atom_site_U_iso_or_equiv
_atom_site_adp_type
_atom_site_occupancy
_atom_site_calc_flag
O(1) O 0.5392(2) 0.34163(10) 0.1297(1) 0.0304(6) Uani 1.00 d
O(2) O 0.6930(3) 0.6479(1) 0.1746(1) 0.0455(7) Uani 1.00 d
O(3) O 1.1332(2) 0.5187(1) 0.1430(2) 0.0424(7) Uani 1.00 d
O(4) O 0.9455(2) 0.6266(1) 0.2524(1) 0.0352(6) Uani 1.00 d
O(5) O 1.1064(2) 0.6254(1) 0.1004(1) 0.0281(6) Uani 1.00 d
N(1) N 0.4553(2) 0.4278(1) 0.2070(1) 0.0195(6) Uani 1.00 d
C(1) C 0.5041(3) 0.4516(1) 0.0664(2) 0.0170(7) Uani 1.00 d
C(2) C 0.6312(3) 0.4982(1) 0.0705(2) 0.0191(7) Uani 1.00 d
C(3) C 0.7925(3) 0.5024(1) 0.1370(2) 0.0247(8) Uani 1.00 d
C(4) C 0.8657(3) 0.5711(1) 0.1176(2) 0.0217(7) Uani 1.00 d
C(5) C 0.7750(3) 0.5902(1) 0.0229(2) 0.0246(8) Uani 1.00 d
C(6) C 0.6258(3) 0.5459(1) 0.0057(2) 0.0188(7) Uani 1.00 d
C(7) C 0.5030(3) 0.4001(1) 0.1368(2) 0.0187(7) Uani 1.00 d
C(8) C 0.8232(3) 0.6212(1) 0.1826(2) 0.0247(8) Uani 1.00 d
C(9) C 1.0500(3) 0.5676(2) 0.1235(2) 0.0244(8) Uani 1.00 d
C(10) C 0.9129(4) 0.6666(2) 0.3251(2) 0.042(1) Uani 1.00 d
C(11) C 0.8256(4) 0.6252(2) 0.3799(2) 0.047(1) Uani 1.00 d
C(12) C 1.2793(3) 0.6263(2) 0.0964(2) 0.0339(9) Uani 1.00 d
C(13) C 1.3148(3) 0.6933(2) 0.0610(2) 0.0396(10) Uani 1.00 d
C(14) C 0.4122(3) 0.3893(1) 0.2804(2) 0.0183(7) Uani 1.00 d
C(15) C 0.5599(3) 0.3547(1) 0.3391(2) 0.0198(7) Uani 1.00 d
C(16) C 0.5333(3) 0.3215(1) 0.4128(2) 0.0250(8) Uani 1.00 d
C(17) C 0.6592(3) 0.2879(2) 0.4686(2) 0.0279(8) Uani 1.00 d
C(18) C 0.8148(3) 0.2875(2) 0.4520(2) 0.0285(8) Uani 1.00 d
C(19) C 0.8442(3) 0.3206(2) 0.3802(2) 0.0337(9) Uani 1.00 d
C(20) C 0.7180(3) 0.3543(2) 0.3232(2) 0.0283(8) Uani 1.00 d
C(21) C 0.3533(3) 0.4431(1) 0.3373(2) 0.0200(7) Uani 1.00 d
C(22) C 0.2172(3) 0.4340(2) 0.3735(2) 0.0305(8) Uani 1.00 d
C(23) C 0.1720(4) 0.4823(2) 0.4271(2) 0.0368(9) Uani 1.00 d
C(24) C 0.2593(4) 0.5404(2) 0.4453(2) 0.0347(9) Uani 1.00 d
C(25) C 0.3970(4) 0.5501(2) 0.4111(2) 0.0332(9) Uani 1.00 d
C(26) C 0.4431(3) 0.5016(2) 0.3578(2) 0.0273(8) Uani 1.00 d
C(27) C 0.2770(3) 0.3383(1) 0.2414(2) 0.0205(7) Uani 1.00 d
C(28) C 0.1237(3) 0.3623(2) 0.1992(2) 0.0290(8) Uani 1.00 d
C(29) C -0.0018(3) 0.3184(2) 0.1650(2) 0.0367(9) Uani 1.00 d
C(30) C 0.0252(4) 0.2502(2) 0.1703(2) 0.0376(9) Uani 1.00 d
C(31) C 0.1782(4) 0.2258(2) 0.2085(2) 0.0355(9) Uani 1.00 d
C(32) C 0.3027(3) 0.2698(1) 0.2445(2) 0.0266(8) Uani 1.00 d
H(1) H 0.5576 0.4542 0.2340 0.0337 Uiso 1.00 calc
H(2) H 0.7595 0.4977 0.1965 0.0337 Uiso 1.00 calc
H(3) H 0.8719 0.4646 0.1250 0.0337 Uiso 1.00 calc
H(4) H 0.7393 0.6416 0.0229 0.0337 Uiso 1.00 calc
H(5) H 0.8450 0.5831 -0.0199 0.0337 Uiso 1.00 calc
H(6) H 1.0342 0.6806 0.3540 0.0337 Uiso 1.00 calc
H(7) H 0.8409 0.7097 0.3064 0.0337 Uiso 1.00 calc
H(8) H 0.8145 0.6507 0.4358 0.0337 Uiso 1.00 calc
H(9) H 0.8981 0.5878 0.3986 0.0337 Uiso 1.00 calc
H(10) H 0.7073 0.6022 0.3490 0.0337 Uiso 1.00 calc
H(11) H 1.3505 0.6271 0.1593 0.0337 Uiso 1.00 calc
H(12) H 1.3128 0.5873 0.0613 0.0337 Uiso 1.00 calc
H(13) H 1.3042 0.7312 0.1047 0.0337 Uiso 1.00 calc
H(14) H 1.4279 0.6978 0.0622 0.0337 Uiso 1.00 calc
H(15) H 1.2294 0.6997 0.0024 0.0337 Uiso 1.00 calc
H(16) H 0.4171 0.3181 0.4254 0.0337 Uiso 1.00 calc
H(17) H 0.6364 0.2629 0.5238 0.0337 Uiso 1.00 calc
H(18) H 0.9060 0.2628 0.4980 0.0337 Uiso 1.00 calc
H(19) H 0.9425 0.3199 0.3520 0.0337 Uiso 1.00 calc
H(20) H 0.7441 0.3830 0.2713 0.0337 Uiso 1.00 calc
H(21) H 0.1710 0.3830 0.3715 0.0337 Uiso 1.00 calc
H(22) H 0.0856 0.4736 0.4529 0.0337 Uiso 1.00 calc
H(23) H 0.2186 0.5787 0.4786 0.0337 Uiso 1.00 calc
H(24) H 0.4934 0.5861 0.4348 0.0337 Uiso 1.00 calc
H(25) H 0.5410 0.5125 0.3332 0.0337 Uiso 1.00 calc
H(26) H 0.0981 0.4139 0.1877 0.0337 Uiso 1.00 calc
H(27) H -0.1157 0.3391 0.1327 0.0337 Uiso 1.00 calc
H(28) H -0.0549 0.2183 0.1456 0.0337 Uiso 1.00 calc
H(29) H 0.2025 0.1705 0.2113 0.0337 Uiso 1.00 calc
H(30) H 0.4189 0.2505 0.2720 0.0337 Uiso 1.00 calc

loop_
_atom_site_aniso_label
_atom_site_aniso_U_11
_atom_site_aniso_U_22
_atom_site_aniso_U_33
_atom_site_aniso_U_12
_atom_site_aniso_U_13
_atom_site_aniso_U_23
O(1) 0.048(1) 0.018(1) 0.031(1) 0.0046(9) 0.0193(9) 0.0013(9)
O(2) 0.038(1) 0.058(2) 0.040(1) 0.021(1) 0.005(1) -0.002(1)
O(3) 0.031(1) 0.029(1) 0.069(2) 0.0057(10) 0.014(1) 0.011(1)
O(4) 0.026(1) 0.049(1) 0.030(1) -0.0075(10) 0.0067(9) -0.013(1)
O(5) 0.0211(9) 0.025(1) 0.040(1) -0.0047(8) 0.0105(9) 0.001(1)
N(1) 0.023(1) 0.022(1) 0.016(1) -0.0065(10) 0.0071(9) 0.000(1)
C(1) 0.021(1) 0.015(1) 0.017(1) 0.001(1) 0.009(1) 0.000(1)
C(2) 0.022(1) 0.017(1) 0.019(1) 0.001(1) 0.006(1) -0.001(1)
C(3) 0.022(1) 0.023(2) 0.028(2) -0.005(1) 0.003(1) 0.005(1)
C(4) 0.018(1) 0.024(2) 0.022(2) -0.003(1) 0.004(1) 0.002(1)
C(5) 0.026(1) 0.024(2) 0.023(2) -0.006(1) 0.004(1) 0.004(1)
C(6) 0.019(1) 0.018(2) 0.022(1) 0.000(1) 0.009(1) 0.003(1)
C(7) 0.017(1) 0.020(2) 0.020(1) -0.005(1) 0.004(1) 0.000(1)
C(8) 0.025(1) 0.023(2) 0.026(2) -0.004(1) 0.006(1) 0.004(1)
C(9) 0.025(1) 0.023(2) 0.026(2) -0.002(1) 0.006(1) -0.001(1)
C(10) 0.039(2) 0.056(2) 0.034(2) -0.012(2) 0.015(1) -0.019(2)
C(11) 0.050(2) 0.058(3) 0.036(2) 0.017(2) 0.019(2) 0.010(2)
C(12) 0.018(1) 0.036(2) 0.052(2) -0.005(1) 0.017(1) -0.012(2)
C(13) 0.031(2) 0.041(2) 0.051(2) -0.014(1) 0.018(1) -0.006(2)
C(14) 0.020(1) 0.019(2) 0.018(1) 0.000(1) 0.009(1) 0.003(1)
C(15) 0.026(1) 0.013(1) 0.020(1) -0.003(1) 0.005(1) -0.001(1)
C(16) 0.027(1) 0.026(2) 0.024(2) 0.001(1) 0.008(1) 0.003(1)
C(17) 0.040(2) 0.024(2) 0.021(2) 0.003(1) 0.008(1) 0.001(1)
C(18) 0.034(2) 0.025(2) 0.023(2) 0.006(1) -0.001(1) -0.001(1)
C(19) 0.026(1) 0.039(2) 0.037(2) 0.003(1) 0.007(1) 0.004(2)
C(20) 0.025(1) 0.030(2) 0.030(2) 0.001(1) 0.007(1) 0.007(1)
C(21) 0.021(1) 0.021(2) 0.017(1) 0.002(1) 0.004(1) 0.002(1)
C(22) 0.038(2) 0.024(2) 0.035(2) 0.000(1) 0.020(1) -0.001(1)
C(23) 0.039(2) 0.037(2) 0.042(2) 0.007(1) 0.024(1) -0.001(2)
C(24) 0.048(2) 0.027(2) 0.031(2) 0.012(1) 0.010(1) -0.005(1)
C(25) 0.039(2) 0.030(2) 0.029(2) -0.001(1) 0.005(1) -0.009(2)
C(26) 0.031(1) 0.026(2) 0.026(2) -0.003(1) 0.009(1) -0.004(1)
C(27) 0.023(1) 0.025(2) 0.016(1) -0.004(1) 0.008(1) 0.000(1)
C(28) 0.024(1) 0.027(2) 0.034(2) 0.000(1) 0.003(1) 0.002(1)
C(29) 0.028(2) 0.044(2) 0.037(2) -0.003(1) 0.005(1) -0.005(2)
C(30) 0.039(2) 0.044(2) 0.032(2) -0.021(2) 0.013(1) -0.013(2)
C(31) 0.051(2) 0.028(2) 0.028(2) -0.009(2) 0.009(1) -0.004(2)
C(32) 0.035(2) 0.021(2) 0.023(2) -0.001(1) 0.006(1) -0.001(1)

loop_
_atom_type_symbol
_atom_type_description
_atom_type_scat_dispersion_real
_atom_type_scat_dispersion_imag
_atom_type_scat_source
C C 0.003 0.002
;International Tables for Crystallography
(1992, Vol. C, Tables 4.2.6.8 and 6.1.1.1)
;
H H 0.000 0.000
;International Tables for Crystallography
(1992, Vol. C, Table 6.1.1.2)
;
N N 0.006 0.003
;International Tables for Crystallography
(1992, Vol. C, Tables 4.2.6.8 and 6.1.1.1)
;
O O 0.011 0.006
;International Tables for Crystallography
(1992, Vol. C, Tables 4.2.6.8 and 6.1.1.1)
;

loop_
_geom_angle_atom_site_label_1
_geom_angle_atom_site_label_2
_geom_angle_atom_site_label_3
_geom_angle
_geom_angle_site_symmetry_1
_geom_angle_site_symmetry_3
_geom_angle_publ_flag
C(8) O(4) C(10) 116.8(2) . . yes
C(9) O(5) C(12) 115.8(2) . . yes
C(7) N(1) C(14) 125.3(2) . . yes
C(2) C(1) C(6) 117.5(2) . 3_665 yes
C(2) C(1) C(7) 122.8(2) . . yes
C(6) C(1) C(7) 119.8(2) 3_665 . yes
C(1) C(2) C(3) 128.0(2) . . yes
C(1) C(2) C(6) 121.1(2) . . yes
C(3) C(2) C(6) 110.7(2) . . yes
C(2) C(3) C(4) 103.8(2) . . yes
C(3) C(4) C(5) 105.7(2) . . yes
C(3) C(4) C(8) 106.7(2) . . yes
C(3) C(4) C(9) 112.3(2) . . yes
C(5) C(4) C(8) 110.2(2) . . yes
C(5) C(4) C(9) 110.1(2) . . yes
C(8) C(4) C(9) 111.6(2) . . yes
C(4) C(5) C(6) 103.9(2) . . yes
C(1) C(6) C(2) 121.4(2) 3_665 . yes
C(1) C(6) C(5) 126.5(2) 3_665 . yes
C(2) C(6) C(5) 112.1(2) . . yes
O(1) C(7) N(1) 125.5(3) . . yes
O(1) C(7) C(1) 122.9(3) . . yes
N(1) C(7) C(1) 111.5(2) . . yes
O(2) C(8) O(4) 124.6(3) . . yes
O(2) C(8) C(4) 124.1(3) . . yes
O(4) C(8) C(4) 111.1(2) . . yes
O(3) C(9) O(5) 124.0(3) . . yes
O(3) C(9) C(4) 125.1(3) . . yes
O(5) C(9) C(4) 110.8(2) . . yes
O(4) C(10) C(11) 110.2(3) . . yes
O(5) C(12) C(13) 107.6(2) . . yes
N(1) C(14) C(15) 113.7(2) . . yes
N(1) C(14) C(21) 104.6(2) . . yes
N(1) C(14) C(27) 108.0(2) . . yes
C(15) C(14) C(21) 106.1(2) . . yes
C(15) C(14) C(27) 111.3(2) . . yes
C(21) C(14) C(27) 113.1(2) . . yes
C(14) C(15) C(16) 117.6(2) . . yes
C(14) C(15) C(20) 124.1(3) . . yes
C(16) C(15) C(20) 118.2(2) . . yes
C(15) C(16) C(17) 121.5(3) . . yes
C(16) C(17) C(18) 119.8(3) . . yes
C(17) C(18) C(19) 119.7(3) . . yes
C(18) C(19) C(20) 121.0(3) . . yes
C(15) C(20) C(19) 119.8(3) . . yes
C(14) C(21) C(22) 122.6(3) . . yes
C(14) C(21) C(26) 119.8(2) . . yes
C(22) C(21) C(26) 117.5(3) . . yes
C(21) C(22) C(23) 120.9(3) . . yes
C(22) C(23) C(24) 121.1(3) . . yes
C(23) C(24) C(25) 119.0(3) . . yes
C(24) C(25) C(26) 119.9(3) . . yes
C(21) C(26) C(25) 121.5(3) . . yes
C(14) C(27) C(28) 118.6(2) . . yes
C(14) C(27) C(32) 122.9(2) . . yes
C(28) C(27) C(32) 118.5(2) . . yes
C(27) C(28) C(29) 120.5(3) . . yes
C(28) C(29) C(30) 120.2(3) . . yes
C(29) C(30) C(31) 119.9(3) . . yes
C(30) C(31) C(32) 119.8(3) . . yes
C(27) C(32) C(31) 121.0(3) . . yes

loop_
_geom_bond_atom_site_label_1
_geom_bond_atom_site_label_2
_geom_bond_distance
_geom_bond_site_symmetry_2
_geom_bond_publ_flag
O(1) C(7) 1.218(3) . yes
O(2) C(8) 1.191(3) . yes
O(3) C(9) 1.198(3) . yes
O(4) C(8) 1.334(3) . yes
O(4) C(10) 1.469(4) . yes
O(5) C(9) 1.326(3) . yes
O(5) C(12) 1.457(3) . yes
N(1) C(7) 1.369(3) . yes
N(1) C(14) 1.494(3) . yes
C(1) C(2) 1.402(4) . yes
C(1) C(6) 1.392(4) 3_665 yes
C(1) C(7) 1.512(4) . yes
C(2) C(3) 1.519(4) . yes
C(2) C(6) 1.389(4) . yes
C(3) C(4) 1.559(4) . yes
C(4) C(5) 1.568(4) . yes
C(4) C(8) 1.525(4) . yes
C(4) C(9) 1.521(4) . yes
C(5) C(6) 1.502(4) . yes
C(10) C(11) 1.492(5) . yes
C(12) C(13) 1.502(5) . yes
C(14) C(15) 1.536(4) . yes
C(14) C(21) 1.544(4) . yes
C(14) C(27) 1.546(4) . yes
C(15) C(16) 1.396(4) . yes
C(15) C(20) 1.393(4) . yes
C(16) C(17) 1.389(4) . yes
C(17) C(18) 1.377(4) . yes
C(18) C(19) 1.377(4) . yes
C(19) C(20) 1.401(4) . yes
C(21) C(22) 1.386(4) . yes
C(21) C(26) 1.389(4) . yes
C(22) C(23) 1.385(4) . yes
C(23) C(24) 1.367(4) . yes
C(24) C(25) 1.383(4) . yes
C(25) C(26) 1.388(4) . yes
C(27) C(28) 1.393(4) . yes
C(27) C(32) 1.383(4) . yes
C(28) C(29) 1.383(4) . yes
C(29) C(30) 1.378(5) . yes
C(30) C(31) 1.378(4) . yes
C(31) C(32) 1.385(4) . yes

loop_
_geom_contact_atom_site_label_1
_geom_contact_atom_site_label_2
_geom_contact_distance
_geom_contact_site_symmetry_2
O(1) C(13) 3.544(4) 3_765
O(1) C(10) 3.571(4) 2_645
O(2) C(13) 3.397(4) 1_455
O(2) C(18) 3.420(4) 2_655
O(2) C(12) 3.432(4) 1_455
O(2) C(19) 3.549(4) 2_655
O(3) N(1) 3.218(3) 1_655
O(3) C(28) 3.252(4) 1_655
O(3) C(21) 3.550(4) 1_655
O(4) C(32) 3.540(4) 2_655
C(10) C(32) 3.491(5) 2_655
C(25) C(25) 3.569(6) 3_666

loop_
_geom_torsion_atom_site_label_1
_geom_torsion_atom_site_label_2
_geom_torsion_atom_site_label_3
_geom_torsion_atom_site_label_4
_geom_torsion
_geom_torsion_site_symmetry_2
_geom_torsion_site_symmetry_3
_geom_torsion_site_symmetry_4
_geom_torsion_publ_flag
O(1) C(7) N(1) C(14) -10.9(4) . . . yes
O(1) C(7) C(1) C(2) -102.1(3) . . . yes
O(1) C(7) C(1) C(6) 78.5(3) . . 3_665 yes
O(2) C(8) O(4) C(10) 2.4(4) . . . yes
O(2) C(8) C(4) C(3) -80.5(3) . . . yes
O(2) C(8) C(4) C(5) 33.9(4) . . . yes
O(2) C(8) C(4) C(9) 156.5(3) . . . yes
O(3) C(9) O(5) C(12) 2.4(4) . . . yes
O(3) C(9) C(4) C(3) -2.0(4) . . . yes
O(3) C(9) C(4) C(5) -119.5(3) . . . yes
O(3) C(9) C(4) C(8) 117.8(3) . . . yes
O(4) C(8) C(4) C(3) 94.4(3) . . . yes
O(4) C(8) C(4) C(5) -151.2(2) . . . yes
O(4) C(8) C(4) C(9) -28.6(3) . . . yes
O(5) C(9) C(4) C(3) 175.4(2) . . . yes
O(5) C(9) C(4) C(5) 57.9(3) . . . yes
O(5) C(9) C(4) C(8) -64.8(3) . . . yes
N(1) C(7) C(1) C(2) 78.5(3) . . . yes
N(1) C(7) C(1) C(6) -100.9(3) . . 3_665 yes
N(1) C(14) C(15) C(16) 175.6(2) . . . yes
N(1) C(14) C(15) C(20) -4.4(4) . . . yes
N(1) C(14) C(21) C(22) 137.7(3) . . . yes
N(1) C(14) C(21) C(26) -45.8(3) . . . yes
N(1) C(14) C(27) C(28) -65.6(3) . . . yes
N(1) C(14) C(27) C(32) 112.5(3) . . . yes
C(1) C(2) C(3) C(4) -169.9(3) . . . yes
C(1) C(2) C(6) C(5) -179.5(2) . . . yes
C(1) C(6) C(2) C(3) -174.8(2) 3_665 3_665 3_665 yes
C(1) C(6) C(5) C(4) -172.8(3) 3_665 3_665 3_665 yes
C(1) C(7) N(1) C(14) 168.5(2) . . . yes
C(2) C(1) C(6) C(5) -179.2(3) . 3_665 3_665 yes
C(2) C(3) C(4) C(5) -19.3(3) . . . yes
C(2) C(3) C(4) C(8) 98.1(2) . . . yes
C(2) C(3) C(4) C(9) -139.4(2) . . . yes
C(2) C(6) C(1) C(7) -178.3(3) . 3_665 3_665 yes
C(2) C(6) C(5) C(4) -9.0(3) . . . yes
C(3) C(2) C(1) C(6) -174.1(3) . . 3_665 yes
C(3) C(2) C(1) C(7) 6.6(4) . . . yes
C(3) C(2) C(6) C(5) -3.6(3) . . . yes
C(3) C(4) C(5) C(6) 17.4(3) . . . yes
C(4) C(3) C(2) C(6) 14.5(3) . . . yes
C(4) C(8) O(4) C(10) -172.4(2) . . . yes
C(4) C(9) O(5) C(12) -175.0(2) . . . yes
C(5) C(6) C(1) C(7) -0.2(4) . 3_665 3_665 yes
C(6) C(2) C(1) C(7) -178.3(3) . . . yes
C(6) C(5) C(4) C(8) -97.6(3) . . . yes
C(6) C(5) C(4) C(9) 138.9(2) . . . yes
C(7) N(1) C(14) C(15) 69.5(3) . . . yes
C(7) N(1) C(14) C(21) -175.2(2) . . . yes
C(7) N(1) C(14) C(27) -54.5(3) . . . yes
C(8) O(4) C(10) C(11) 82.8(3) . . . yes
C(9) O(5) C(12) C(13) 174.6(3) . . . yes
C(14) C(15) C(16) C(17) 178.9(3) . . . yes
C(14) C(15) C(20) C(19) -179.2(3) . . . yes
C(14) C(21) C(22) C(23) 177.4(3) . . . yes
C(14) C(21) C(26) C(25) -177.9(3) . . . yes
C(14) C(27) C(28) C(29) -178.7(3) . . . yes
C(14) C(27) C(32) C(31) -179.8(3) . . . yes
C(15) C(14) C(21) C(22) -101.8(3) . . . yes
C(15) C(14) C(21) C(26) 74.6(3) . . . yes
C(15) C(14) C(27) C(28) 169.0(3) . . . yes
C(15) C(14) C(27) C(32) -12.9(4) . . . yes
C(15) C(16) C(17) C(18) 0.8(4) . . . yes
C(15) C(20) C(19) C(18) -0.1(5) . . . yes
C(16) C(15) C(14) C(21) 61.2(3) . . . yes
C(16) C(15) C(14) C(27) -62.3(3) . . . yes
C(16) C(15) C(20) C(19) 0.8(4) . . . yes
C(16) C(17) C(18) C(19) 0.0(5) . . . yes
C(17) C(16) C(15) C(20) -1.1(4) . . . yes
C(17) C(18) C(19) C(20) -0.3(5) . . . yes
C(20) C(15) C(14) C(21) -118.8(3) . . . yes
C(20) C(15) C(14) C(27) 117.7(3) . . . yes
C(21) C(14) C(27) C(28) 49.6(3) . . . yes
C(21) C(14) C(27) C(32) -132.3(3) . . . yes
C(21) C(22) C(23) C(24) 0.5(5) . . . yes
C(21) C(26) C(25) C(24) 0.4(5) . . . yes
C(22) C(21) C(14) C(27) 20.5(4) . . . yes
C(22) C(21) C(26) C(25) -1.3(4) . . . yes
C(22) C(23) C(24) C(25) -1.5(5) . . . yes
C(23) C(22) C(21) C(26) 0.9(4) . . . yes
C(23) C(24) C(25) C(26) 1.1(5) . . . yes
C(26) C(21) C(14) C(27) -163.1(2) . . . yes
C(27) C(28) C(29) C(30) -1.9(5) . . . yes
C(27) C(32) C(31) C(30) -1.1(5) . . . yes
C(28) C(27) C(32) C(31) -1.7(5) . . . yes
C(28) C(29) C(30) C(31) -0.9(5) . . . yes
C(29) C(28) C(27) C(32) 3.1(5) . . . yes
C(29) C(30) C(31) C(32) 2.4(5) . . . yes
C(29) C(30) C(31) C(32) 2.4(5) . . . yes
